data_7120556
loop_
_publ_author_name
'Kaub, Christoph'
'Lebedkin, Sergei'
'Bestgen, Sebastian'
'K\"oppe, Ralf'
'Kappes, Manfred M.'
'Roesky, Peter W.'

_publ_section_title
;
 Defined tetranuclear coinage metal chains
;
_journal_name_full 'Chem. Commun.'
_journal_paper_doi 10.1039/C7CC04705C
_journal_year 2017
_chemical_formula_moiety '2(Cl), C29 H26 N8'
_chemical_formula_sum 'C29 H26 Cl2 N8'
_chemical_formula_weight 557.48
_chemical_name_systematic
;
 ?
;
_space_group_crystal_system triclinic
_space_group_IT_number 2
_space_group_name_Hall '-P 1'
_space_group_name_H-M_alt 'P -1'
_symmetry_space_group_name_Hall '-P 1'
_symmetry_space_group_name_H-M 'P -1'
_atom_sites_solution_hydrogens geom
_atom_sites_solution_primary direct
_audit_creation_date 2017-04-20
_audit_creation_method
;
Olex2 1.2
(compiled 2017.03.28 svn.r3405 for OlexSys, GUI svn.r5335)
;
_audit_update_record
;
2017-06-16 deposited with the CCDC.
2017-08-03 downloaded from the CCDC.
;
_cell_angle_alpha 92.009(6)
_cell_angle_beta 96.335(6)
_cell_angle_gamma 92.319(6)
_cell_formula_units_Z 4
_cell_length_a 11.9504(9)
_cell_length_b 12.7279(10)
_cell_length_c 17.9011(13)
_cell_measurement_reflns_used 11334
_cell_measurement_temperature 210
_cell_measurement_theta_max 29.60
_cell_measurement_theta_min 1.60
_cell_volume 2701.8(4)
_computing_cell_refinement
;
X-Area Recipe 1.33.0.0 (STOE, 2015)
;
_computing_data_collection
;
X-Area Pilatus3_SV 1.31.127.0 (STOE, 2016)
;
_computing_data_reduction
;
X-Area Integrate 1.71.0.0 (STOE, 2016)
X-Area X-Red32 1.63.2.0 (STOE, 2017) 
;
_computing_molecular_graphics 'Olex2 (Dolomanov et al., 2009)'
_computing_publication_material 'Olex2 (Dolomanov et al., 2009)'
_computing_structure_refinement 'ShelXL (Sheldrick, 2015)'
_computing_structure_solution 'ShelXS (Sheldrick, 2008)'
_diffrn_ambient_temperature 210
_diffrn_detector 'image plate (34 cm diameter)'
_diffrn_detector_area_resol_mean 6.67
_diffrn_detector_type 'STOE Imaging Plate'
_diffrn_measured_fraction_theta_full 0.991
_diffrn_measured_fraction_theta_max 0.974
_diffrn_measurement_device '2-circle diffractometer'
_diffrn_measurement_device_type 'STOE IPDS II'
_diffrn_measurement_method '\w scans'
_diffrn_radiation_collimation '0.5 mm diameter, multiple pinhole'
_diffrn_radiation_monochromator 'plane graphite'
_diffrn_radiation_polarisn_norm 0
_diffrn_radiation_type MoK\a
_diffrn_radiation_wavelength 0.71073
_diffrn_reflns_av_R_equivalents 0.0356
_diffrn_reflns_av_unetI/netI 0.0669
_diffrn_reflns_Laue_measured_fraction_full 0.991
_diffrn_reflns_Laue_measured_fraction_max 0.974
_diffrn_reflns_limit_h_max 14
_diffrn_reflns_limit_h_min -14
_diffrn_reflns_limit_k_max 15
_diffrn_reflns_limit_k_min -15
_diffrn_reflns_limit_l_max 22
_diffrn_reflns_limit_l_min -21
_diffrn_reflns_number 20969
_diffrn_reflns_point_group_measured_fraction_full 0.991
_diffrn_reflns_point_group_measured_fraction_max 0.974
_diffrn_reflns_theta_full 25.242
_diffrn_reflns_theta_max 26.221
_diffrn_reflns_theta_min 1.602
_diffrn_source 'sealed X-ray tube, 12 x 0.4 mm long-fine focus'
_exptl_absorpt_coefficient_mu 0.276
_exptl_absorpt_correction_T_max 0.9638
_exptl_absorpt_correction_T_min 0.9110
_exptl_absorpt_correction_type integration
_exptl_absorpt_process_details 'STOE X-RED, X-SHAPE & LANA'
_exptl_crystal_colour 'clear colourless'
_exptl_crystal_colour_lustre clear
_exptl_crystal_colour_primary colourless
_exptl_crystal_density_diffrn 1.370
_exptl_crystal_description fragment
_exptl_crystal_F_000 1160
_exptl_crystal_size_max 0.408
_exptl_crystal_size_mid 0.242
_exptl_crystal_size_min 0.139
_refine_diff_density_max 0.191
_refine_diff_density_min -0.182
_refine_diff_density_rms 0.038
_refine_ls_extinction_method none
_refine_ls_goodness_of_fit_ref 0.925
_refine_ls_hydrogen_treatment constr
_refine_ls_matrix_type full
_refine_ls_number_parameters 703
_refine_ls_number_reflns 10600
_refine_ls_number_restraints 0
_refine_ls_restrained_S_all 0.925
_refine_ls_R_factor_all 0.0775
_refine_ls_R_factor_gt 0.0372
_refine_ls_shift/su_max 0.001
_refine_ls_shift/su_mean 0.000
_refine_ls_structure_factor_coef Fsqd
_refine_ls_weighting_details
;
 w=1/[\s^2^(Fo^2^)+(0.0391P)^2^]
 where P=(Fo^2^+2Fc^2^)/3
;
_refine_ls_weighting_scheme calc
_refine_ls_wR_factor_gt 0.0778
_refine_ls_wR_factor_ref 0.0844
_reflns_Friedel_coverage 0.000
_reflns_number_gt 6315
_reflns_number_total 10600
_reflns_threshold_expression 'I > 2\s(I)'
_cod_data_source_file c7cc04705c2.cif
_cod_data_source_block cck266-4
_cod_database_code 7120556
_shelxl_version_number 2013-2
_shelx_space_group_comment
;
The symmetry employed for this shelxl refinement is uniquely defined
by the following loop, which should always be used as a source of
symmetry information in preference to the above space-group names.
They are only intended as comments.
;
_olex2_refinement_description
;
1. Fixed Uiso
 At 1.2 times of:
  All C(H) groups, All C(H,H) groups
2.a Secondary CH2 refined with riding coordinates:
 C15'(H15A,H15B), C4'(H4'A,H4'B), C19'(H19A,H19B), C15(H15C,H15D), C19(H19C,
 H19D), C4(H4A,H4B)
2.b Aromatic/amide H refined with riding coordinates:
 C1'(H1'), C16'(H16'), C23'(H23'), C17'(H17'), C2'(H2'), C21'(H21'), C6'(H6'),
 C7'(H7'), C13'(H13'), C12'(H12'), C8'(H8'), C11'(H11'), C3'(H3'), C18'(H18'),
 C22'(H22'), C14'(H14'), C26'(H26'), C29'(H29'), C18(H18), C21(H21), C16(H16),
 C11(H11), C26(H26), C12(H12), C1(H1), C3(H3), C17(H17), C6(H6), C14(H14),
 C13(H13), C8(H8), C2(H2), C23(H23), C27(H27), C29(H29), C7(H7), C22(H22),
 C28(H28), C28'(H28'), C27'(H27')
;
_olex2_diffrn_ambient_temperature_device 'Oxford Cryosystems'
_olex2_exptl_crystal_mounting_method 'The crystal was mounted on a mylar loop using mineral oil'
_olex2_submission_special_instructions 'No special instructions were received'

loop_
_space_group_symop_operation_xyz
'x, y, z'
'-x, -y, -z'

loop_
_atom_site_label
_atom_site_type_symbol
_atom_site_fract_x
_atom_site_fract_y
_atom_site_fract_z
_atom_site_U_iso_or_equiv
_atom_site_adp_type
_atom_site_occupancy
_atom_site_site_symmetry_order
_atom_site_calc_flag
_atom_site_refinement_flags_posn
Cl4 Cl 0.25819(4) 0.26498(4) 0.12065(3) 0.04110(13) Uani 1 1 d .
Cl1 Cl 0.72581(4) 0.80418(4) 0.11850(3) 0.04458(14) Uani 1 1 d .
Cl3 Cl 0.28262(5) 0.65410(4) 0.09254(3) 0.04668(14) Uani 1 1 d .
Cl2 Cl 0.83937(5) 0.21202(4) 0.10747(3) 0.04887(15) Uani 1 1 d .
N1' N 0.12327(12) 0.97900(12) 0.06614(8) 0.0335(4) Uani 1 1 d .
N3' N 0.10155(13) 1.05485(12) 0.29311(9) 0.0352(4) Uani 1 1 d .
N5' N 0.31747(13) 0.99152(12) 0.04543(8) 0.0333(4) Uani 1 1 d .
N2' N 0.00588(12) 0.97239(12) 0.14870(8) 0.0331(4) Uani 1 1 d .
N7' N 0.49889(13) 0.96569(13) 0.24423(9) 0.0388(4) Uani 1 1 d .
C1' C 0.07485(16) 1.03557(15) 0.11659(10) 0.0349(5) Uani 1 1 d .
H1' H 0.0875 1.1074 0.1273 0.042 Uiso 1 1 calc R
C9' C 0.16275(16) 1.05767(15) 0.36035(11) 0.0350(5) Uani 1 1 d .
N6' N 0.48682(13) 1.00523(13) 0.09875(9) 0.0368(4) Uani 1 1 d .
C5' C 0.00381(17) 0.99867(15) 0.28467(11) 0.0359(5) Uani 1 1 d .
C15' C 0.20409(15) 1.01850(16) 0.01743(11) 0.0378(5) Uani 1 1 d .
H15A H 0.1849 0.9884 -0.0331 0.045 Uiso 1 1 calc R
H15B H 0.2006 1.0944 0.0152 0.045 Uiso 1 1 calc R
C16' C 0.39504(16) 1.05672(16) 0.08258(11) 0.0372(5) Uani 1 1 d .
H16' H 0.3859 1.1272 0.0951 0.045 Uiso 1 1 calc R
N4' N 0.32431(15) 1.13267(14) 0.43694(9) 0.0469(5) Uani 1 1 d .
C10' C 0.26976(16) 1.12202(15) 0.36815(11) 0.0354(5) Uani 1 1 d .
C4' C -0.06259(16) 1.00145(16) 0.20863(10) 0.0382(5) Uani 1 1 d .
H4'A H -0.1279 0.9531 0.2064 0.046 Uiso 1 1 calc R
H4'B H -0.0892 1.0717 0.2010 0.046 Uiso 1 1 calc R
C23' C 0.57234(18) 0.98765(17) 0.37317(12) 0.0484(6) Uani 1 1 d .
H23' H 0.5664 0.9736 0.4233 0.058 Uiso 1 1 calc R
C25' C 0.39769(17) 0.87519(16) 0.33244(11) 0.0413(5) Uani 1 1 d .
C20' C 0.58352(17) 1.02740(15) 0.22698(11) 0.0386(5) Uani 1 1 d .
C24' C 0.49365(17) 0.94551(15) 0.31702(11) 0.0389(5) Uani 1 1 d .
C17' C 0.36178(18) 0.89408(15) 0.03948(11) 0.0408(5) Uani 1 1 d .
H17' H 0.3253 0.8336 0.0163 0.049 Uiso 1 1 calc R
C2' C 0.08436(17) 0.87569(16) 0.06770(12) 0.0458(6) Uani 1 1 d .
H2' H 0.1048 0.8193 0.0385 0.055 Uiso 1 1 calc R
C21' C 0.66606(18) 1.07194(17) 0.27954(12) 0.0473(6) Uani 1 1 d .
H21' H 0.7241 1.1149 0.2651 0.057 Uiso 1 1 calc R
N8' N 0.39195(15) 0.85383(14) 0.40469(10) 0.0512(5) Uani 1 1 d .
C6' C -0.03579(18) 0.94282(16) 0.34145(12) 0.0455(5) Uani 1 1 d .
H6' H -0.1039 0.9039 0.3333 0.055 Uiso 1 1 calc R
C7' C 0.02775(19) 0.94593(17) 0.41063(12) 0.0508(6) Uani 1 1 d .
H7' H 0.0029 0.9094 0.4502 0.061 Uiso 1 1 calc R
C13' C 0.4646(2) 1.24020(18) 0.38771(13) 0.0546(6) Uani 1 1 d .
H13' H 0.5317 1.2805 0.3965 0.066 Uiso 1 1 calc R
C12' C 0.40770(19) 1.22906(17) 0.31738(13) 0.0520(6) Uani 1 1 d .
H12' H 0.4356 1.2615 0.2771 0.062 Uiso 1 1 calc R
C8' C 0.12799(18) 1.00357(16) 0.42034(11) 0.0454(5) Uani 1 1 d .
H8' H 0.1722 1.0064 0.4666 0.054 Uiso 1 1 calc R
C19' C 0.58850(17) 1.04641(17) 0.14483(11) 0.0452(5) Uani 1 1 d .
H19A H 0.5978 1.1214 0.1380 0.054 Uiso 1 1 calc R
H19B H 0.6535 1.0130 0.1282 0.054 Uiso 1 1 calc R
C11' C 0.30881(18) 1.16935(16) 0.30693(12) 0.0449(5) Uani 1 1 d .
H11' H 0.2685 1.1607 0.2595 0.054 Uiso 1 1 calc R
C3' C 0.01151(17) 0.87214(16) 0.11936(11) 0.0435(5) Uani 1 1 d .
H3' H -0.0280 0.8126 0.1328 0.052 Uiso 1 1 calc R
C18' C 0.46716(18) 0.90282(16) 0.07334(11) 0.0418(5) Uani 1 1 d .
H18' H 0.5178 0.8493 0.0787 0.050 Uiso 1 1 calc R
C22' C 0.66050(19) 1.05135(18) 0.35375(13) 0.0548(6) Uani 1 1 d .
H22' H 0.7153 1.0798 0.3906 0.066 Uiso 1 1 calc R
C14' C 0.4203(2) 1.19026(18) 0.44542(13) 0.0541(6) Uani 1 1 d .
H14' H 0.4598 1.1973 0.4932 0.065 Uiso 1 1 calc R
C26' C 0.32024(19) 0.83265(18) 0.27549(13) 0.0542(6) Uani 1 1 d .
H26' H 0.3269 0.8475 0.2256 0.065 Uiso 1 1 calc R
C29' C 0.3064(2) 0.79094(19) 0.41962(14) 0.0589(7) Uani 1 1 d .
H29' H 0.3015 0.7755 0.4696 0.071 Uiso 1 1 calc R
N5 N 0.81961(13) 0.55563(12) 0.05081(8) 0.0329(4) Uani 1 1 d .
N6 N 0.97612(14) 0.50069(12) 0.10105(9) 0.0360(4) Uani 1 1 d .
N1 N 0.62771(13) 0.51501(12) 0.06954(9) 0.0365(4) Uani 1 1 d .
N3 N 0.60194(14) 0.45639(13) 0.29508(9) 0.0413(4) Uani 1 1 d .
N7 N 0.98686(13) 0.52950(12) 0.25087(9) 0.0389(4) Uani 1 1 d .
C18 C 0.99884(17) 0.59841(16) 0.07472(11) 0.0398(5) Uani 1 1 d .
H18 H 1.0688 0.6340 0.0783 0.048 Uiso 1 1 calc R
N4 N 0.79936(15) 0.35178(14) 0.43460(9) 0.0476(5) Uani 1 1 d .
C10 C 0.75747(16) 0.37824(15) 0.36566(11) 0.0365(5) Uani 1 1 d .
C21 C 1.14214(18) 0.41969(16) 0.27748(12) 0.0455(5) Uani 1 1 d .
H21 H 1.1946 0.3760 0.2596 0.055 Uiso 1 1 calc R
N2 N 0.51273(13) 0.49855(15) 0.15272(9) 0.0446(4) Uani 1 1 d .
C25 C 0.90216(18) 0.62280(16) 0.34699(12) 0.0413(5) Uani 1 1 d .
C9 C 0.66090(17) 0.44791(15) 0.36235(11) 0.0380(5) Uani 1 1 d .
C15 C 0.70228(15) 0.56163(16) 0.01981(10) 0.0373(5) Uani 1 1 d .
H15C H 0.6849 0.6347 0.0130 0.045 Uiso 1 1 calc R
H15D H 0.6904 0.5249 -0.0290 0.045 Uiso 1 1 calc R
N8 N 0.90653(16) 0.64853(14) 0.42043(10) 0.0527(5) Uani 1 1 d .
C16 C 0.86815(17) 0.47645(15) 0.08596(11) 0.0375(5) Uani 1 1 d .
H16 H 0.8318 0.4143 0.0979 0.045 Uiso 1 1 calc R
C11 C 0.79946(17) 0.34173(15) 0.30144(11) 0.0401(5) Uani 1 1 d .
H11 H 0.7677 0.3610 0.2544 0.048 Uiso 1 1 calc R
C20 C 1.06213(17) 0.46468(16) 0.22862(11) 0.0395(5) Uani 1 1 d .
C26 C 0.82337(18) 0.66218(16) 0.29422(12) 0.0454(5) Uani 1 1 d .
H26 H 0.8229 0.6437 0.2435 0.054 Uiso 1 1 calc R
C5 C 0.51399(18) 0.51727(17) 0.29027(12) 0.0457(5) Uani 1 1 d .
C12 C 0.88843(18) 0.27682(16) 0.30743(12) 0.0440(5) Uani 1 1 d .
H12 H 0.9185 0.2520 0.2648 0.053 Uiso 1 1 calc R
C19 C 1.05666(18) 0.43870(17) 0.14528(11) 0.0451(5) Uani 1 1 d .
H19C H 1.1308 0.4513 0.1292 0.054 Uiso 1 1 calc R
H19D H 1.0358 0.3646 0.1359 0.054 Uiso 1 1 calc R
C24 C 0.98810(17) 0.55024(15) 0.32506(12) 0.0401(5) Uani 1 1 d .
C1 C 0.57988(17) 0.56591(17) 0.12306(11) 0.0413(5) Uani 1 1 d .
H1 H 0.5919 0.6369 0.1371 0.050 Uiso 1 1 calc R
C3 C 0.58923(18) 0.41161(16) 0.06610(12) 0.0465(5) Uani 1 1 d .
H3 H 0.6087 0.3586 0.0335 0.056 Uiso 1 1 calc R
C17 C 0.90123(17) 0.63261(15) 0.04304(11) 0.0378(5) Uani 1 1 d .
H17 H 0.8905 0.6964 0.0201 0.045 Uiso 1 1 calc R
C6 C 0.48032(19) 0.57176(18) 0.35144(13) 0.0549(6) Uani 1 1 d .
H6 H 0.4179 0.6133 0.3461 0.066 Uiso 1 1 calc R
C14 C 0.88583(19) 0.28882(18) 0.43911(13) 0.0532(6) Uani 1 1 d .
H14 H 0.9167 0.2706 0.4866 0.064 Uiso 1 1 calc R
C13 C 0.93216(18) 0.24919(16) 0.37787(12) 0.0482(6) Uani 1 1 d .
H13 H 0.9919 0.2045 0.3839 0.058 Uiso 1 1 calc R
C8 C 0.63263(19) 0.50051(16) 0.42599(12) 0.0476(6) Uani 1 1 d .
H8 H 0.6749 0.4937 0.4723 0.057 Uiso 1 1 calc R
C2 C 0.51828(18) 0.40156(18) 0.11864(12) 0.0513(6) Uani 1 1 d .
H2 H 0.4800 0.3400 0.1298 0.062 Uiso 1 1 calc R
C23 C 1.06306(19) 0.50648(17) 0.37774(12) 0.0484(6) Uani 1 1 d .
H23 H 1.0607 0.5204 0.4289 0.058 Uiso 1 1 calc R
C27 C 0.74541(19) 0.72915(17) 0.31774(13) 0.0511(6) Uani 1 1 d .
H27 H 0.6913 0.7562 0.2832 0.061 Uiso 1 1 calc R
C29 C 0.8303(2) 0.71392(18) 0.44117(13) 0.0568(7) Uani 1 1 d .
H29 H 0.8328 0.7327 0.4920 0.068 Uiso 1 1 calc R
C7 C 0.5411(2) 0.56305(18) 0.41986(13) 0.0561(6) Uani 1 1 d .
H7 H 0.5209 0.5991 0.4621 0.067 Uiso 1 1 calc R
C22 C 1.14227(19) 0.44103(17) 0.35261(13) 0.0528(6) Uani 1 1 d .
H22 H 1.1953 0.4118 0.3869 0.063 Uiso 1 1 calc R
C4 C 0.44629(19) 0.5221(2) 0.21441(12) 0.0614(7) Uani 1 1 d .
H4A H 0.3823 0.4722 0.2116 0.074 Uiso 1 1 calc R
H4B H 0.4175 0.5919 0.2089 0.074 Uiso 1 1 calc R
C28 C 0.7489(2) 0.75517(17) 0.39278(13) 0.0540(6) Uani 1 1 d .
H28 H 0.6971 0.7999 0.4104 0.065 Uiso 1 1 calc R
C28' C 0.2250(2) 0.74747(18) 0.36664(15) 0.0603(7) Uani 1 1 d .
H28' H 0.1660 0.7051 0.3802 0.072 Uiso 1 1 calc R
C27' C 0.2332(2) 0.76815(19) 0.29335(14) 0.0618(7) Uani 1 1 d .
H27' H 0.1802 0.7388 0.2557 0.074 Uiso 1 1 calc R

loop_
_atom_site_aniso_label
_atom_site_aniso_U_11
_atom_site_aniso_U_22
_atom_site_aniso_U_33
_atom_site_aniso_U_23
_atom_site_aniso_U_13
_atom_site_aniso_U_12
Cl4 0.0419(3) 0.0372(3) 0.0458(3) 0.0061(2) 0.0092(2) 0.0054(2)
Cl1 0.0367(3) 0.0409(3) 0.0568(3) 0.0018(2) 0.0079(3) 0.0025(2)
Cl3 0.0441(3) 0.0450(3) 0.0503(3) 0.0048(2) 0.0014(3) 0.0020(3)
Cl2 0.0639(4) 0.0390(3) 0.0415(3) 0.0002(2) -0.0027(3) -0.0007(3)
N1' 0.0288(9) 0.0334(9) 0.0385(9) 0.0019(7) 0.0053(8) -0.0006(8)
N3' 0.0346(10) 0.0351(10) 0.0358(9) -0.0013(7) 0.0050(8) 0.0005(8)
N5' 0.0302(9) 0.0320(9) 0.0383(9) 0.0045(7) 0.0056(8) 0.0008(8)
N2' 0.0286(9) 0.0344(9) 0.0360(9) -0.0017(7) 0.0048(7) -0.0018(8)
N7' 0.0316(10) 0.0401(10) 0.0440(10) 0.0001(8) 0.0030(8) -0.0008(8)
C1' 0.0329(11) 0.0295(11) 0.0417(12) 0.0006(9) 0.0012(10) 0.0013(9)
C9' 0.0374(12) 0.0330(11) 0.0353(11) 0.0000(9) 0.0067(10) 0.0036(9)
N6' 0.0323(10) 0.0374(10) 0.0411(10) 0.0042(8) 0.0053(8) 0.0007(8)
C5' 0.0380(12) 0.0318(11) 0.0389(11) -0.0004(9) 0.0087(10) 0.0032(10)
C15' 0.0334(12) 0.0402(12) 0.0404(12) 0.0074(9) 0.0044(10) 0.0029(10)
C16' 0.0352(12) 0.0315(11) 0.0455(12) 0.0018(9) 0.0089(10) -0.0020(10)
N4' 0.0450(11) 0.0552(12) 0.0390(10) -0.0016(9) 0.0027(9) -0.0063(9)
C10' 0.0364(12) 0.0349(11) 0.0343(11) -0.0011(9) 0.0018(10) 0.0038(9)
C4' 0.0341(12) 0.0393(12) 0.0421(12) -0.0033(9) 0.0097(10) 0.0010(9)
C23' 0.0483(14) 0.0510(14) 0.0443(13) -0.0010(11) 0.0012(11) -0.0022(12)
C25' 0.0397(13) 0.0408(12) 0.0431(12) 0.0025(10) 0.0035(10) 0.0014(10)
C20' 0.0312(12) 0.0360(12) 0.0486(13) -0.0018(10) 0.0051(10) 0.0013(10)
C24' 0.0349(12) 0.0386(12) 0.0425(12) -0.0006(10) 0.0013(10) 0.0020(10)
C17' 0.0436(14) 0.0332(12) 0.0455(12) -0.0022(10) 0.0057(11) 0.0014(10)
C2' 0.0465(13) 0.0327(12) 0.0599(14) -0.0096(10) 0.0189(12) -0.0039(10)
C21' 0.0373(13) 0.0481(14) 0.0552(14) -0.0058(11) 0.0053(11) -0.0069(11)
N8' 0.0500(12) 0.0548(12) 0.0491(12) 0.0069(9) 0.0079(10) -0.0023(10)
C6' 0.0423(13) 0.0451(13) 0.0494(14) 0.0026(11) 0.0096(11) -0.0073(11)
C7' 0.0559(15) 0.0527(14) 0.0457(14) 0.0111(11) 0.0142(12) -0.0049(12)
C13' 0.0480(15) 0.0535(15) 0.0601(16) -0.0007(12) 0.0029(13) -0.0140(12)
C12' 0.0540(15) 0.0516(14) 0.0504(14) 0.0091(11) 0.0068(12) -0.0083(12)
C8' 0.0473(14) 0.0509(14) 0.0380(12) 0.0069(10) 0.0043(10) 0.0010(11)
C19' 0.0330(12) 0.0482(13) 0.0532(13) 0.0017(11) 0.0037(10) -0.0079(10)
C11' 0.0441(14) 0.0484(13) 0.0404(12) 0.0060(10) -0.0003(10) -0.0074(11)
C3' 0.0440(13) 0.0331(12) 0.0537(13) -0.0055(10) 0.0128(11) -0.0085(10)
C18' 0.0421(13) 0.0337(12) 0.0507(13) 0.0023(10) 0.0078(11) 0.0057(10)
C22' 0.0435(14) 0.0588(15) 0.0574(15) -0.0117(12) -0.0063(12) -0.0106(12)
C14' 0.0495(15) 0.0621(16) 0.0469(14) -0.0038(12) -0.0046(12) -0.0108(13)
C26' 0.0527(15) 0.0586(15) 0.0493(14) 0.0036(12) 0.0031(12) -0.0150(13)
C29' 0.0626(17) 0.0602(16) 0.0571(15) 0.0108(13) 0.0192(14) -0.0012(14)
N5 0.0325(9) 0.0299(9) 0.0365(9) 0.0020(7) 0.0053(8) 0.0003(8)
N6 0.0355(10) 0.0344(10) 0.0382(9) -0.0010(7) 0.0038(8) 0.0064(8)
N1 0.0326(9) 0.0368(10) 0.0399(9) 0.0064(8) 0.0026(8) -0.0019(8)
N3 0.0349(10) 0.0474(11) 0.0424(10) 0.0079(8) 0.0066(8) 0.0003(9)
N7 0.0352(10) 0.0387(10) 0.0421(10) 0.0001(8) 0.0024(8) 0.0002(8)
C18 0.0339(12) 0.0375(12) 0.0480(13) -0.0020(10) 0.0071(10) -0.0020(10)
N4 0.0489(12) 0.0550(12) 0.0390(10) 0.0048(9) 0.0034(9) 0.0065(10)
C10 0.0346(12) 0.0360(11) 0.0377(12) 0.0025(9) 0.0011(10) -0.0065(9)
C21 0.0402(13) 0.0454(13) 0.0506(14) 0.0030(11) 0.0009(11) 0.0070(11)
N2 0.0299(10) 0.0619(13) 0.0436(10) 0.0170(9) 0.0061(8) 0.0036(9)
C25 0.0408(13) 0.0388(12) 0.0435(13) -0.0024(10) 0.0063(11) -0.0071(10)
C9 0.0408(12) 0.0363(12) 0.0375(12) 0.0051(9) 0.0081(10) -0.0050(10)
C15 0.0335(12) 0.0394(12) 0.0386(11) 0.0063(9) 0.0026(10) -0.0029(10)
N8 0.0557(12) 0.0550(12) 0.0463(11) -0.0079(9) 0.0061(10) -0.0036(10)
C16 0.0368(13) 0.0329(12) 0.0430(12) 0.0021(9) 0.0067(10) -0.0003(10)
C11 0.0419(13) 0.0394(12) 0.0372(12) -0.0015(9) 0.0001(10) -0.0040(10)
C20 0.0341(12) 0.0409(12) 0.0429(12) 0.0037(10) 0.0016(10) -0.0004(10)
C26 0.0480(14) 0.0422(13) 0.0468(13) -0.0001(10) 0.0108(11) -0.0003(11)
C5 0.0393(13) 0.0501(14) 0.0510(13) 0.0163(11) 0.0141(11) 0.0034(11)
C12 0.0447(13) 0.0413(13) 0.0453(13) -0.0065(10) 0.0065(11) -0.0051(11)
C19 0.0416(13) 0.0463(13) 0.0476(13) 0.0008(10) 0.0017(10) 0.0139(11)
C24 0.0400(13) 0.0339(12) 0.0447(13) 0.0002(10) 0.0021(10) -0.0086(10)
C1 0.0382(12) 0.0412(12) 0.0451(12) 0.0068(10) 0.0034(10) 0.0073(10)
C3 0.0461(14) 0.0371(13) 0.0545(14) 0.0037(10) 0.0012(11) -0.0091(11)
C17 0.0384(12) 0.0308(11) 0.0447(12) 0.0032(9) 0.0082(10) -0.0048(10)
C6 0.0501(15) 0.0528(15) 0.0659(16) 0.0121(12) 0.0184(13) 0.0123(12)
C14 0.0501(15) 0.0621(16) 0.0468(14) 0.0091(11) -0.0028(12) 0.0099(13)
C13 0.0436(14) 0.0444(13) 0.0555(14) -0.0010(11) 0.0013(12) 0.0040(11)
C8 0.0529(14) 0.0451(13) 0.0445(13) 0.0013(10) 0.0051(11) 0.0005(12)
C2 0.0441(14) 0.0505(15) 0.0580(15) 0.0158(12) 0.0011(12) -0.0135(12)
C23 0.0553(15) 0.0470(13) 0.0412(13) 0.0016(10) 0.0002(11) -0.0047(12)
C27 0.0520(15) 0.0458(14) 0.0572(15) 0.0063(11) 0.0122(12) 0.0025(12)
C29 0.0673(17) 0.0570(15) 0.0473(14) -0.0094(12) 0.0196(14) -0.0070(14)
C7 0.0660(17) 0.0507(15) 0.0547(15) -0.0029(12) 0.0208(13) 0.0037(13)
C22 0.0487(14) 0.0523(15) 0.0543(15) 0.0109(12) -0.0118(12) 0.0027(12)
C4 0.0416(14) 0.0911(19) 0.0564(15) 0.0218(13) 0.0169(12) 0.0169(13)
C28 0.0544(16) 0.0469(14) 0.0636(16) -0.0021(12) 0.0215(14) -0.0005(12)
C28' 0.0557(16) 0.0495(15) 0.0776(18) 0.0032(13) 0.0211(15) -0.0106(13)
C27' 0.0552(16) 0.0624(16) 0.0648(17) -0.0039(13) 0.0031(13) -0.0175(13)

loop_
_atom_type_symbol
_atom_type_description
_atom_type_scat_dispersion_real
_atom_type_scat_dispersion_imag
_atom_type_scat_source
C C 0.0033 0.0016 'International Tables Vol C Tables 4.2.6.8 and 6.1.1.4'
H H 0.0000 0.0000 'International Tables Vol C Tables 4.2.6.8 and 6.1.1.4'
Cl Cl 0.1484 0.1585 'International Tables Vol C Tables 4.2.6.8 and 6.1.1.4'
N N 0.0061 0.0033 'International Tables Vol C Tables 4.2.6.8 and 6.1.1.4'

loop_
_geom_angle_atom_site_label_1
_geom_angle_atom_site_label_2
_geom_angle_atom_site_label_3
_geom_angle
C1' N1' C15' 126.23(16)
C1' N1' C2' 108.44(15)
C2' N1' C15' 125.34(15)
C5' N3' C9' 118.12(17)
C16' N5' C15' 125.46(16)
C16' N5' C17' 108.48(17)
C17' N5' C15' 126.04(17)
C1' N2' C4' 126.57(16)
C1' N2' C3' 108.96(15)
C3' N2' C4' 124.40(16)
C20' N7' C24' 118.16(18)
N2' C1' N1' 108.33(16)
N3' C9' C10' 116.75(17)
N3' C9' C8' 121.94(19)
C8' C9' C10' 121.31(18)
C16' N6' C19' 125.56(17)
C16' N6' C18' 108.94(17)
C18' N6' C19' 125.06(17)
N3' C5' C4' 115.51(17)
N3' C5' C6' 123.16(19)
C6' C5' C4' 121.32(19)
N5' C15' N1' 110.56(15)
N6' C16' N5' 108.48(17)
C14' N4' C10' 117.33(18)
N4' C10' C9' 116.19(17)
N4' C10' C11' 122.47(19)
C11' C10' C9' 121.33(18)
N2' C4' C5' 111.27(15)
C24' C23' C22' 118.8(2)
N8' C25' C24' 116.09(19)
N8' C25' C26' 122.1(2)
C26' C25' C24' 121.85(19)
N7' C20' C21' 123.51(19)
N7' C20' C19' 116.86(18)
C21' C20' C19' 119.62(18)
N7' C24' C23' 121.99(19)
N7' C24' C25' 115.48(18)
C23' C24' C25' 122.53(19)
C18' C17' N5' 106.84(18)
C3' C2' N1' 106.87(16)
C22' C21' C20' 118.2(2)
C29' N8' C25' 117.0(2)
C5' C6' C7' 118.4(2)
C8' C7' C6' 119.1(2)
C12' C13' C14' 118.3(2)
C13' C12' C11' 119.0(2)
C7' C8' C9' 119.2(2)
N6' C19' C20' 111.78(16)
C12' C11' C10' 119.0(2)
C2' C3' N2' 107.39(18)
C17' C18' N6' 107.23(18)
C21' C22' C23' 119.3(2)
N4' C14' C13' 123.9(2)
C27' C26' C25' 119.1(2)
N8' C29' C28' 124.5(2)
C16 N5 C15 127.93(16)
C16 N5 C17 108.45(17)
C17 N5 C15 123.49(17)
C18 N6 C19 125.34(18)
C16 N6 C18 109.16(17)
C16 N6 C19 125.23(18)
C1 N1 C15 126.06(17)
C1 N1 C3 108.39(17)
C3 N1 C15 125.44(16)
C5 N3 C9 118.30(18)
C20 N7 C24 117.78(18)
C17 C18 N6 106.93(18)
C14 N4 C10 116.95(18)
N4 C10 C9 115.76(17)
N4 C10 C11 122.57(19)
C11 C10 C9 121.66(18)
C22 C21 C20 118.22(19)
C1 N2 C2 109.18(17)
C1 N2 C4 125.7(2)
C2 N2 C4 125.08(19)
N8 C25 C26 122.24(19)
N8 C25 C24 116.2(2)
C26 C25 C24 121.58(18)
N3 C9 C10 116.74(17)
N3 C9 C8 121.80(19)
C8 C9 C10 121.46(19)
N1 C15 N5 110.74(15)
C29 N8 C25 117.0(2)
N6 C16 N5 108.40(18)
C12 C11 C10 119.46(19)
N7 C20 C21 123.43(18)
N7 C20 C19 117.15(18)
C21 C20 C19 119.41(17)
C27 C26 C25 119.1(2)
N3 C5 C6 123.2(2)
N3 C5 C4 117.22(19)
C6 C5 C4 119.6(2)
C11 C12 C13 118.50(19)
N6 C19 C20 112.51(15)
N7 C24 C25 115.67(19)
N7 C24 C23 122.53(18)
C23 C24 C25 121.79(19)
N2 C1 N1 108.24(18)
C2 C3 N1 106.99(19)
C18 C17 N5 107.05(18)
C7 C6 C5 118.2(2)
N4 C14 C13 123.9(2)
C14 C13 C12 118.6(2)
C7 C8 C9 119.0(2)
C3 C2 N2 107.18(19)
C24 C23 C22 118.3(2)
C28 C27 C26 118.9(2)
N8 C29 C28 124.3(2)
C6 C7 C8 119.5(2)
C21 C22 C23 119.7(2)
N2 C4 C5 112.33(18)
C29 C28 C27 118.3(2)
C27' C28' C29' 117.9(2)
C28' C27' C26' 119.5(2)

loop_
_geom_bond_atom_site_label_1
_geom_bond_atom_site_label_2
_geom_bond_distance
N1' C1' 1.331(2)
N1' C15' 1.457(2)
N1' C2' 1.379(2)
N3' C9' 1.336(2)
N3' C5' 1.336(2)
N5' C15' 1.451(2)
N5' C16' 1.324(2)
N5' C17' 1.373(2)
N2' C1' 1.319(2)
N2' C4' 1.465(2)
N2' C3' 1.370(2)
N7' C20' 1.325(2)
N7' C24' 1.345(2)
C9' C10' 1.481(3)
C9' C8' 1.388(3)
N6' C16' 1.311(2)
N6' C19' 1.459(2)
N6' C18' 1.368(2)
C5' C4' 1.500(3)
C5' C6' 1.375(3)
N4' C10' 1.328(2)
N4' C14' 1.327(3)
C10' C11' 1.385(3)
C23' C24' 1.377(3)
C23' C22' 1.385(3)
C25' C24' 1.482(3)
C25' N8' 1.339(2)
C25' C26' 1.379(3)
C20' C21' 1.376(3)
C20' C19' 1.506(3)
C17' C18' 1.335(3)
C2' C3' 1.339(3)
C21' C22' 1.371(3)
N8' C29' 1.329(3)
C6' C7' 1.378(3)
C7' C8' 1.370(3)
C13' C12' 1.363(3)
C13' C14' 1.376(3)
C12' C11' 1.370(3)
C26' C27' 1.371(3)
C29' C28' 1.366(3)
N5 C15 1.456(2)
N5 C16 1.326(2)
N5 C17 1.376(2)
N6 C18 1.373(2)
N6 C16 1.311(2)
N6 C19 1.454(2)
N1 C15 1.452(2)
N1 C1 1.331(2)
N1 C3 1.374(2)
N3 C9 1.336(2)
N3 C5 1.328(2)
N7 C20 1.328(2)
N7 C24 1.343(2)
C18 C17 1.336(3)
N4 C10 1.339(2)
N4 C14 1.330(3)
C10 C9 1.481(3)
C10 C11 1.378(3)
C21 C20 1.379(3)
C21 C22 1.362(3)
N2 C1 1.316(2)
N2 C2 1.365(3)
N2 C4 1.459(2)
C25 N8 1.339(2)
C25 C26 1.380(3)
C25 C24 1.484(3)
C9 C8 1.382(3)
N8 C29 1.332(3)
C11 C12 1.370(3)
C20 C19 1.510(3)
C26 C27 1.377(3)
C5 C6 1.381(3)
C5 C4 1.507(3)
C12 C13 1.374(3)
C24 C23 1.376(3)
C3 C2 1.340(3)
C6 C7 1.364(3)
C14 C13 1.371(3)
C8 C7 1.375(3)
C23 C22 1.387(3)
C27 C28 1.368(3)
C29 C28 1.364(3)
C28' C27' 1.360(3)
